data_4514526
loop_
_publ_author_name
'Wu, Jung-Tsu'
'Lin, Hsiang-Ting'
'Liou, Guey-Sheng'

_publ_section_title
;
 Synthesis and Characterization of Novel Triarylamine Derivatives with
 Dimethylamino Substituents for Application in Optoelectronic Devices.
;
_journal_issue 16
_journal_name_full 'ACS applied materials &amp; interfaces'
_journal_page_first 14902
_journal_page_last 14908
_journal_paper_doi 10.1021/acsami.9b00402
_journal_volume 11
_journal_year 2019
_chemical_formula_sum 'C36 H38 N4 O2'
_chemical_formula_weight 558.70
_space_group_crystal_system triclinic
_space_group_IT_number 2
_space_group_name_Hall '-P 1'
_space_group_name_H-M_alt 'P -1'
_symmetry_space_group_name_Hall '-P 1'
_symmetry_space_group_name_H-M 'P -1'
_atom_sites_solution_hydrogens geom
_audit_creation_method SHELXL-2017/1
_cell_angle_alpha 110.578(6)
_cell_angle_beta 101.652(5)
_cell_angle_gamma 101.944(5)
_cell_formula_units_Z 3
_cell_length_a 12.0090(6)
_cell_length_b 14.2052(8)
_cell_length_c 15.3595(10)
_cell_measurement_reflns_used 3341
_cell_measurement_temperature 200(2)
_cell_measurement_theta_max 26.2360
_cell_measurement_theta_min 3.2160
_cell_volume 2289.4(3)
_computing_cell_refinement 'CrysAlisPro 1.171.38.46 (Rigaku OD, 2015)'
_computing_data_collection 'CrysAlisPro 1.171.38.46 (Rigaku OD, 2015)'
_computing_data_reduction 'CrysAlisPro 1.171.38.46 (Rigaku OD, 2015)'
_computing_structure_refinement 'SHELXL-2017/1 (Sheldrick, 2017)'
_diffrn_ambient_temperature 200(2)
_diffrn_detector_area_resol_mean 10.2496
_diffrn_measured_fraction_theta_full 0.993
_diffrn_measured_fraction_theta_max 0.993
_diffrn_measurement_device_type 'Xcalibur, Atlas, Gemini'
_diffrn_measurement_method '\w scans'
_diffrn_radiation_type MoK\a
_diffrn_radiation_wavelength 0.71073
_diffrn_reflns_av_R_equivalents 0.0360
_diffrn_reflns_av_unetI/netI 0.0738
_diffrn_reflns_Laue_measured_fraction_full 0.993
_diffrn_reflns_Laue_measured_fraction_max 0.993
_diffrn_reflns_limit_h_max 11
_diffrn_reflns_limit_h_min -14
_diffrn_reflns_limit_k_max 16
_diffrn_reflns_limit_k_min -16
_diffrn_reflns_limit_l_max 18
_diffrn_reflns_limit_l_min -17
_diffrn_reflns_number 13815
_diffrn_reflns_point_group_measured_fraction_full 0.993
_diffrn_reflns_point_group_measured_fraction_max 0.993
_diffrn_reflns_theta_full 25.000
_diffrn_reflns_theta_max 25.000
_diffrn_reflns_theta_min 2.936
_diffrn_source 'fine-focus sealed X-ray tube'
_exptl_absorpt_coefficient_mu 0.076
_exptl_absorpt_correction_T_max 1.00000
_exptl_absorpt_correction_T_min 0.96389
_exptl_absorpt_correction_type multi-scan
_exptl_absorpt_process_details
; 
CrysAlisPro 1.171.38.46 (Rigaku Oxford Diffraction, 2015) 
Empirical absorption correction using spherical harmonics, 
 implemented in SCALE3 ABSPACK scaling algorithm. 
;
_exptl_crystal_density_diffrn 1.216
_exptl_crystal_description plate
_exptl_crystal_F_000 894
_exptl_crystal_size_max 0.25
_exptl_crystal_size_mid 0.20
_exptl_crystal_size_min 0.15
_refine_diff_density_max 0.795
_refine_diff_density_min -0.522
_refine_diff_density_rms 0.058
_refine_ls_extinction_method none
_refine_ls_goodness_of_fit_ref 1.276
_refine_ls_hydrogen_treatment constr
_refine_ls_matrix_type full
_refine_ls_number_parameters 578
_refine_ls_number_reflns 8014
_refine_ls_number_restraints 97
_refine_ls_restrained_S_all 1.468
_refine_ls_R_factor_all 0.1453
_refine_ls_R_factor_gt 0.0860
_refine_ls_shift/su_max 0.000
_refine_ls_shift/su_mean 0.000
_refine_ls_structure_factor_coef Fsqd
_refine_ls_weighting_details 'w=1/[\s^2^(Fo^2^)+(0.1000P)^2^] where P=(Fo^2^+2Fc^2^)/3'
_refine_ls_weighting_scheme calc
_refine_ls_wR_factor_gt 0.2221
_refine_ls_wR_factor_ref 0.2536
_reflns_Friedel_coverage 0.000
_reflns_number_gt 4684
_reflns_number_total 8014
_reflns_threshold_expression 'I > 2\s(I)'
_cod_data_source_file am9b00402_si_002.cif
_cod_data_source_block ic19129
_cod_original_cell_volume 2289.4(2)
_cod_database_code 4514526
_shelx_shelxl_version_number 2017/1
_shelx_space_group_comment
; 
The symmetry employed for this shelxl refinement is uniquely defined 
by the following loop, which should always be used as a source of 
symmetry information in preference to the above space-group names. 
They are only intended as comments. 
;

loop_
_space_group_symop_operation_xyz
'x, y, z'
'-x, -y, -z'

loop_
_atom_site_label
_atom_site_type_symbol
_atom_site_fract_x
_atom_site_fract_y
_atom_site_fract_z
_atom_site_U_iso_or_equiv
_atom_site_adp_type
_atom_site_occupancy
_atom_site_site_symmetry_order
_atom_site_calc_flag
_atom_site_refinement_flags_posn
_atom_site_refinement_flags_adp
_atom_site_refinement_flags_occupancy
_atom_site_disorder_assembly
_atom_site_disorder_group
O1 O 1.2158(2) 0.7698(2) 0.2461(2) 0.0604(8) Uani 1 1 d . . . . .
O2 O 0.1532(3) 0.8055(3) 0.5750(3) 0.0937(11) Uani 1 1 d D U . . .
C34 C 0.1115(5) 0.8785(4) 0.6310(5) 0.0551(17) Uani 0.688(7) 1 d D U P A 2
H34A H 0.147402 0.894813 0.699820 0.083 Uiso 0.688(7) 1 calc R U P A 2
H34B H 0.024596 0.850817 0.613844 0.083 Uiso 0.688(7) 1 calc R U P A 2
H34C H 0.132404 0.942801 0.619732 0.083 Uiso 0.688(7) 1 calc R U P A 2
C34' C 0.0707(8) 0.7056(7) 0.4904(8) 0.038(3) Uani 0.312(7) 1 d D U P A 3
H34D H 0.075792 0.709939 0.429014 0.058 Uiso 0.312(7) 1 calc R U P A 3
H34E H -0.011496 0.697410 0.493074 0.058 Uiso 0.312(7) 1 calc R U P A 3
H34F H 0.094166 0.644825 0.494406 0.058 Uiso 0.312(7) 1 calc R U P A 3
N1 N 0.7796(2) 0.8250(2) 0.2894(2) 0.0462(8) Uani 1 1 d . . . . .
N2 N 0.6447(3) 0.8660(2) 0.6299(2) 0.0459(8) Uani 1 1 d . . . . .
N3 N 0.4478(4) 0.8142(4) -0.0329(3) 0.0824(12) Uani 1 1 d . . . . .
N4 N 0.9653(4) 0.8522(3) 0.9430(3) 0.0737(10) Uani 1 1 d . U . . .
C1 C 0.7487(3) 0.8366(3) 0.3761(2) 0.0375(9) Uani 1 1 d . . . . .
C2 C 0.6688(3) 0.8920(3) 0.4014(3) 0.0403(9) Uani 1 1 d . . . . .
H2A H 0.636507 0.923479 0.361105 0.048 Uiso 1 1 calc R U . . .
C3 C 0.6359(3) 0.9015(3) 0.4850(3) 0.0405(9) Uani 1 1 d . . . . .
H3A H 0.581405 0.939650 0.501052 0.049 Uiso 1 1 calc R U . . .
C4 C 0.6811(3) 0.8563(3) 0.5458(3) 0.0390(9) Uani 1 1 d . . . . .
C5 C 0.7615(3) 0.8020(3) 0.5204(3) 0.0419(9) Uani 1 1 d . . . . .
H5A H 0.794157 0.770758 0.560857 0.050 Uiso 1 1 calc R U . . .
C6 C 0.7949(3) 0.7925(3) 0.4376(3) 0.0428(9) Uani 1 1 d . . . . .
H6A H 0.850374 0.755211 0.422205 0.051 Uiso 1 1 calc R U . . .
C7 C 0.8926(3) 0.8128(3) 0.2823(3) 0.0392(9) Uani 1 1 d . . . . .
C8 C 0.9976(3) 0.8762(3) 0.3554(3) 0.0432(10) Uani 1 1 d . . . . .
H8A H 0.994886 0.929746 0.412606 0.052 Uiso 1 1 calc R U . . .
C9 C 1.1069(3) 0.8632(3) 0.3469(3) 0.0422(9) Uani 1 1 d . . . . .
H9A H 1.177618 0.906064 0.399083 0.051 Uiso 1 1 calc R U . . .
C10 C 1.1134(3) 0.7887(3) 0.2633(3) 0.0409(9) Uani 1 1 d . . . . .
C11 C 1.0079(3) 0.7237(3) 0.1890(3) 0.0453(10) Uani 1 1 d . . . . .
H11A H 1.011091 0.670935 0.131564 0.054 Uiso 1 1 calc R U . . .
C12 C 0.8994(3) 0.7353(3) 0.1984(3) 0.0438(10) Uani 1 1 d . . . . .
H12A H 0.828351 0.690173 0.147454 0.053 Uiso 1 1 calc R U . . .
C13 C 0.6968(3) 0.8204(3) 0.2063(3) 0.0408(9) Uani 1 1 d . . . . .
C14 C 0.7312(3) 0.8748(3) 0.1525(3) 0.0458(10) Uani 1 1 d . . . . .
H14A H 0.812393 0.915151 0.171023 0.055 Uiso 1 1 calc R U . . .
C15 C 0.6518(4) 0.8726(3) 0.0727(3) 0.0523(10) Uani 1 1 d . . . . .
H15A H 0.678952 0.909659 0.036465 0.063 Uiso 1 1 calc R U . . .
C16 C 0.5297(4) 0.8151(3) 0.0449(3) 0.0531(11) Uani 1 1 d . . . . .
C17 C 0.4988(4) 0.7594(3) 0.1010(3) 0.0575(12) Uani 1 1 d . . . . .
H17A H 0.418209 0.718076 0.083588 0.069 Uiso 1 1 calc DR U . . .
C18 C 0.5785(3) 0.7623(3) 0.1778(3) 0.0467(10) Uani 1 1 d . . . . .
H18A H 0.552774 0.723580 0.213276 0.056 Uiso 1 1 calc R U . . .
C19 C 0.2783(4) 0.8202(4) 0.5909(4) 0.0660(11) Uani 1 1 d . U . . .
C20 C 0.3573(4) 0.8963(3) 0.6767(3) 0.0569(11) Uani 1 1 d . U . . .
H20A H 0.329116 0.938151 0.725543 0.068 Uiso 1 1 calc R U . . .
C21 C 0.4830(3) 0.9125(3) 0.6922(3) 0.0505(10) Uani 1 1 d . . . . .
H21A H 0.538782 0.965855 0.751017 0.061 Uiso 1 1 calc R U . . .
C22 C 0.5219(3) 0.8503(3) 0.6216(3) 0.0424(9) Uani 1 1 d . . . . .
C23 C 0.4362(4) 0.7723(3) 0.5383(3) 0.0653(13) Uani 1 1 d . . . . .
H23A H 0.461762 0.727360 0.489484 0.078 Uiso 1 1 calc R U . . .
C24 C 0.3165(4) 0.7571(4) 0.5234(4) 0.0764(15) Uani 1 1 d . . . . .
H24A H 0.260732 0.702141 0.465534 0.092 Uiso 1 1 calc R U . . .
C25 C 0.7230(3) 0.8631(3) 0.7110(3) 0.0401(9) Uani 1 1 d . . . . .
C26 C 0.6867(3) 0.7980(3) 0.7553(3) 0.0445(10) Uani 1 1 d . . . . .
H26A H 0.605968 0.754958 0.732188 0.053 Uiso 1 1 calc R U . . .
C27 C 0.7643(4) 0.7938(3) 0.8322(3) 0.0512(10) Uani 1 1 d . . . . .
H27A H 0.736280 0.749003 0.861858 0.061 Uiso 1 1 calc R U . . .
C28 C 0.8836(4) 0.8547(3) 0.8669(3) 0.0554(11) Uani 1 1 d . U . . .
C29 C 0.9191(4) 0.9208(3) 0.8236(3) 0.0581(12) Uani 1 1 d . . . . .
H29A H 0.999791 0.964008 0.846717 0.070 Uiso 1 1 calc R U . . .
C30 C 0.8414(3) 0.9260(3) 0.7482(3) 0.0513(11) Uani 1 1 d . . . . .
H30A H 0.868737 0.973451 0.720788 0.062 Uiso 1 1 calc R U . . .
C31 C 1.3257(3) 0.8425(3) 0.3131(3) 0.0662(13) Uani 1 1 d . . . . .
H31A H 1.391797 0.820343 0.292777 0.099 Uiso 1 1 calc R U . . .
H31B H 1.330930 0.912867 0.314658 0.099 Uiso 1 1 calc R U . . .
H31C H 1.330437 0.844529 0.378204 0.099 Uiso 1 1 calc R U . . .
C32 C 0.4812(5) 0.8621(5) -0.0926(4) 0.1018(18) Uani 1 1 d . . . . .
H32A H 0.410063 0.852542 -0.143118 0.153 Uiso 1 1 calc R U . . .
H32B H 0.521178 0.937656 -0.053330 0.153 Uiso 1 1 calc R U . . .
H32C H 0.535806 0.829873 -0.123308 0.153 Uiso 1 1 calc R U . . .
C33 C 0.3204(5) 0.7636(6) -0.0578(4) 0.127(3) Uani 1 1 d . . . . .
H33A H 0.305619 0.732343 -0.012053 0.191 Uiso 1 1 calc DR U . . .
H33B H 0.277937 0.816242 -0.053928 0.191 Uiso 1 1 calc R U . . .
H33C H 0.291817 0.708264 -0.124252 0.191 Uiso 1 1 calc R U . . .
C35 C 0.9333(6) 0.7751(5) 0.9788(5) 0.114(2) Uani 1 1 d . U . . .
H35A H 1.000579 0.784056 1.032250 0.171 Uiso 1 1 calc R U . . .
H35B H 0.864500 0.782898 1.002636 0.171 Uiso 1 1 calc R U . . .
H35C H 0.912409 0.704738 0.926269 0.171 Uiso 1 1 calc R U . . .
C36 C 1.0892(6) 0.8908(7) 0.9589(6) 0.157(3) Uani 1 1 d . U . . .
H36A H 1.132991 0.882617 1.015653 0.236 Uiso 1 1 calc R U . . .
H36B H 1.109834 0.850839 0.901266 0.236 Uiso 1 1 calc R U . . .
H36C H 1.110750 0.965568 0.970799 0.236 Uiso 1 1 calc R U . . .
O3 O 0.7516(3) 0.5026(2) 0.9947(2) 0.0670(9) Uani 1 1 d . . . . .
N5 N 0.4474(3) 0.5196(2) 0.6763(2) 0.0498(8) Uani 1 1 d . . . . .
N6 N 0.0013(3) 0.5695(3) 0.7082(4) 0.0847(13) Uani 1 1 d . . . . .
C37 C 0.3844(3) 0.4659(3) 0.5002(3) 0.0443(10) Uani 1 1 d . . . . .
H37A H 0.303871 0.442334 0.499070 0.053 Uiso 1 1 calc R U . . .
C38 C 0.4742(3) 0.5089(3) 0.5884(3) 0.0418(9) Uani 1 1 d . . . . .
C39 C 0.5907(3) 0.5435(3) 0.5861(3) 0.0432(9) Uani 1 1 d . . . . .
H39A H 0.654486 0.574172 0.645111 0.052 Uiso 1 1 calc R U . . .
C40 C 0.5270(3) 0.5128(3) 0.7549(3) 0.0424(9) Uani 1 1 d . . . . .
C41 C 0.5355(3) 0.5748(3) 0.8508(3) 0.0512(11) Uani 1 1 d . . . . .
H41A H 0.489424 0.622313 0.862625 0.061 Uiso 1 1 calc R U . . .
C42 C 0.6089(3) 0.5688(3) 0.9284(3) 0.0538(11) Uani 1 1 d . . . . .
H42A H 0.611279 0.609906 0.993091 0.065 Uiso 1 1 calc R U . . .
C43 C 0.6797(3) 0.5024(3) 0.9121(3) 0.0479(10) Uani 1 1 d . . . . .
C44 C 0.6729(3) 0.4406(3) 0.8178(3) 0.0428(9) Uani 1 1 d . . . . .
H44A H 0.720795 0.394715 0.806025 0.051 Uiso 1 1 calc R U . . .
C45 C 0.5958(3) 0.4459(3) 0.7404(3) 0.0451(10) Uani 1 1 d . . . . .
H45A H 0.590452 0.402041 0.675674 0.054 Uiso 1 1 calc R U . . .
C46 C 0.3351(3) 0.5333(3) 0.6860(3) 0.0424(9) Uani 1 1 d . . . . .
C47 C 0.2958(4) 0.6091(3) 0.6647(3) 0.0569(11) Uani 1 1 d . . . . .
H47A H 0.345440 0.654736 0.645850 0.068 Uiso 1 1 calc R U . . .
C48 C 0.1851(3) 0.6205(3) 0.6702(3) 0.0599(12) Uani 1 1 d . . . . .
H48A H 0.159079 0.672124 0.652984 0.072 Uiso 1 1 calc R U . . .
C49 C 0.1120(3) 0.5574(3) 0.7005(3) 0.0534(11) Uani 1 1 d . . . . .
C50 C 0.1538(4) 0.4821(3) 0.7242(3) 0.0589(12) Uani 1 1 d . . . . .
H50A H 0.106288 0.438497 0.746222 0.071 Uiso 1 1 calc R U . . .
C51 C 0.2636(3) 0.4700(3) 0.7163(3) 0.0496(10) Uani 1 1 d . . . . .
H51A H 0.289648 0.417591 0.731874 0.059 Uiso 1 1 calc R U . . .
C52 C 0.8342(4) 0.4463(4) 0.9809(3) 0.0699(13) Uani 1 1 d . . . . .
H52A H 0.879877 0.451886 1.044037 0.105 Uiso 1 1 calc R U . . .
H52B H 0.791816 0.371958 0.938204 0.105 Uiso 1 1 calc R U . . .
H52C H 0.888677 0.475721 0.950857 0.105 Uiso 1 1 calc R U . . .
C53 C -0.0437(5) 0.6396(4) 0.6743(5) 0.105(2) Uani 1 1 d . . . . .
H53A H -0.122033 0.638393 0.684056 0.158 Uiso 1 1 calc R U . . .
H53B H -0.051378 0.617382 0.604711 0.158 Uiso 1 1 calc R U . . .
H53C H 0.011442 0.711401 0.710686 0.158 Uiso 1 1 calc R U . . .
C54 C -0.0747(5) 0.5021(6) 0.7315(6) 0.144(3) Uani 1 1 d . . . . .
H54A H -0.147330 0.523018 0.733558 0.217 Uiso 1 1 calc R U . . .
H54B H -0.095686 0.429875 0.682204 0.217 Uiso 1 1 calc R U . . .
H54C H -0.035461 0.505475 0.795501 0.217 Uiso 1 1 calc R U . . .

loop_
_atom_site_aniso_label
_atom_site_aniso_U_11
_atom_site_aniso_U_22
_atom_site_aniso_U_33
_atom_site_aniso_U_23
_atom_site_aniso_U_13
_atom_site_aniso_U_12
O1 0.0395(15) 0.0595(16) 0.070(2) 0.0117(14) 0.0148(14) 0.0195(13)
O2 0.0600(16) 0.108(2) 0.104(2) 0.0437(19) 0.0172(17) 0.0145(17)
C34 0.045(3) 0.046(3) 0.095(4) 0.034(3) 0.042(3) 0.027(2)
C34' 0.024(4) 0.048(4) 0.064(5) 0.042(4) 0.018(4) 0.015(3)
N1 0.0345(17) 0.074(2) 0.0354(18) 0.0251(15) 0.0142(14) 0.0191(15)
N2 0.0390(17) 0.071(2) 0.0354(17) 0.0276(15) 0.0162(14) 0.0169(15)
N3 0.081(3) 0.131(3) 0.048(2) 0.052(2) 0.010(2) 0.039(3)
N4 0.075(2) 0.105(3) 0.051(2) 0.0456(19) 0.0058(19) 0.036(2)
C1 0.0354(19) 0.047(2) 0.0306(19) 0.0153(16) 0.0127(16) 0.0109(16)
C2 0.039(2) 0.049(2) 0.037(2) 0.0217(17) 0.0121(17) 0.0136(17)
C3 0.040(2) 0.046(2) 0.037(2) 0.0146(17) 0.0152(17) 0.0158(16)
C4 0.039(2) 0.045(2) 0.033(2) 0.0159(16) 0.0135(17) 0.0106(17)
C5 0.041(2) 0.053(2) 0.041(2) 0.0250(17) 0.0169(18) 0.0182(17)
C6 0.039(2) 0.049(2) 0.045(2) 0.0206(18) 0.0169(18) 0.0179(17)
C7 0.036(2) 0.051(2) 0.038(2) 0.0211(17) 0.0177(17) 0.0148(17)
C8 0.042(2) 0.048(2) 0.036(2) 0.0129(17) 0.0158(18) 0.0100(18)
C9 0.0329(19) 0.045(2) 0.044(2) 0.0177(18) 0.0102(17) 0.0066(16)
C10 0.0323(19) 0.042(2) 0.048(2) 0.0170(18) 0.0138(17) 0.0114(16)
C11 0.044(2) 0.049(2) 0.041(2) 0.0119(17) 0.0151(18) 0.0201(18)
C12 0.036(2) 0.050(2) 0.038(2) 0.0150(18) 0.0089(17) 0.0070(17)
C13 0.039(2) 0.054(2) 0.031(2) 0.0153(17) 0.0140(17) 0.0179(17)
C14 0.044(2) 0.054(2) 0.043(2) 0.0229(18) 0.0167(19) 0.0122(18)
C15 0.065(3) 0.065(2) 0.043(2) 0.030(2) 0.025(2) 0.029(2)
C16 0.053(2) 0.073(3) 0.034(2) 0.018(2) 0.0113(19) 0.031(2)
C17 0.045(2) 0.074(3) 0.044(2) 0.017(2) 0.014(2) 0.009(2)
C18 0.040(2) 0.064(2) 0.034(2) 0.0201(18) 0.0097(17) 0.0102(18)
C19 0.0508(18) 0.073(2) 0.082(3) 0.049(2) 0.014(2) 0.012(2)
C20 0.074(3) 0.054(2) 0.074(3) 0.038(2) 0.049(2) 0.037(2)
C21 0.050(2) 0.055(2) 0.055(3) 0.025(2) 0.025(2) 0.0170(19)
C22 0.041(2) 0.054(2) 0.041(2) 0.0258(18) 0.0191(18) 0.0154(18)
C23 0.056(3) 0.078(3) 0.050(3) 0.023(2) 0.019(2) 0.001(2)
C24 0.050(3) 0.105(4) 0.058(3) 0.029(3) 0.014(2) -0.001(3)
C25 0.041(2) 0.048(2) 0.033(2) 0.0162(17) 0.0152(17) 0.0143(17)
C26 0.043(2) 0.050(2) 0.041(2) 0.0190(18) 0.0163(18) 0.0116(17)
C27 0.060(3) 0.063(2) 0.046(2) 0.033(2) 0.022(2) 0.023(2)
C28 0.057(2) 0.077(3) 0.043(2) 0.030(2) 0.019(2) 0.029(2)
C29 0.045(2) 0.073(3) 0.045(2) 0.023(2) 0.006(2) 0.006(2)
C30 0.050(2) 0.060(2) 0.048(2) 0.031(2) 0.015(2) 0.009(2)
C31 0.035(2) 0.072(3) 0.083(3) 0.020(2) 0.021(2) 0.015(2)
C32 0.110(5) 0.138(5) 0.077(4) 0.056(4) 0.023(3) 0.062(4)
C33 0.066(4) 0.227(8) 0.081(4) 0.064(5) 0.004(3) 0.047(4)
C35 0.121(5) 0.153(5) 0.102(4) 0.092(4) 0.022(4) 0.049(4)
C36 0.084(3) 0.209(7) 0.155(6) 0.058(5) 0.016(4) 0.047(4)
O3 0.0602(18) 0.082(2) 0.0479(18) 0.0131(15) 0.0045(14) 0.0357(16)
N5 0.0415(18) 0.071(2) 0.050(2) 0.0293(17) 0.0228(16) 0.0276(16)
N6 0.047(2) 0.102(3) 0.139(4) 0.067(3) 0.052(2) 0.036(2)
C37 0.035(2) 0.050(2) 0.049(2) 0.0211(18) 0.0166(18) 0.0134(17)
C38 0.044(2) 0.046(2) 0.040(2) 0.0168(17) 0.0188(18) 0.0181(17)
C39 0.039(2) 0.044(2) 0.042(2) 0.0156(17) 0.0096(17) 0.0087(17)
C40 0.037(2) 0.052(2) 0.041(2) 0.0184(18) 0.0169(18) 0.0166(17)
C41 0.047(2) 0.050(2) 0.053(3) 0.0117(19) 0.017(2) 0.0231(19)
C42 0.050(2) 0.060(2) 0.040(2) 0.0052(19) 0.011(2) 0.022(2)
C43 0.045(2) 0.048(2) 0.042(2) 0.0113(18) 0.0077(19) 0.0124(18)
C44 0.044(2) 0.045(2) 0.043(2) 0.0178(17) 0.0150(18) 0.0179(17)
C45 0.049(2) 0.049(2) 0.040(2) 0.0157(17) 0.0181(19) 0.0193(18)
C46 0.041(2) 0.052(2) 0.042(2) 0.0209(18) 0.0178(18) 0.0196(18)
C47 0.053(2) 0.065(3) 0.074(3) 0.041(2) 0.033(2) 0.024(2)
C48 0.045(2) 0.065(3) 0.094(3) 0.045(2) 0.035(2) 0.029(2)
C49 0.040(2) 0.057(2) 0.062(3) 0.020(2) 0.019(2) 0.0150(19)
C50 0.046(2) 0.065(3) 0.072(3) 0.035(2) 0.025(2) 0.012(2)
C51 0.046(2) 0.049(2) 0.055(3) 0.0219(19) 0.0156(19) 0.0135(18)
C52 0.053(3) 0.089(3) 0.067(3) 0.030(2) 0.008(2) 0.033(2)
C53 0.063(3) 0.112(4) 0.177(7) 0.075(4) 0.060(4) 0.051(3)
C54 0.073(4) 0.205(7) 0.238(9) 0.156(7) 0.081(5) 0.060(4)

loop_
_atom_type_symbol
_atom_type_description
_atom_type_scat_dispersion_real
_atom_type_scat_dispersion_imag
_atom_type_scat_source
C C 0.0033 0.0016 'International Tables Vol C Tables 4.2.6.8 and 6.1.1.4'
H H 0.0000 0.0000 'International Tables Vol C Tables 4.2.6.8 and 6.1.1.4'
N N 0.0061 0.0033 'International Tables Vol C Tables 4.2.6.8 and 6.1.1.4'
O O 0.0106 0.0060 'International Tables Vol C Tables 4.2.6.8 and 6.1.1.4'

loop_
_geom_angle_atom_site_label_1
_geom_angle_atom_site_label_2
_geom_angle_atom_site_label_3
_geom_angle
_geom_angle_site_symmetry_1
C10 O1 C31 117.4(3) .
C34 O2 C19 121.6(4) .
C19 O2 C34' 116.3(5) .
C1 N1 C13 120.9(3) .
C1 N1 C7 120.5(3) .
C13 N1 C7 118.6(3) .
C22 N2 C25 120.2(3) .
C22 N2 C4 118.3(3) .
C25 N2 C4 119.3(3) .
C32 N3 C16 122.4(4) .
C32 N3 C33 115.4(4) .
C16 N3 C33 122.3(4) .
C28 N4 C35 119.6(4) .
C28 N4 C36 120.9(5) .
C35 N4 C36 114.2(5) .
C6 C1 C2 117.9(3) .
C6 C1 N1 121.9(3) .
C2 C1 N1 120.2(3) .
C3 C2 C1 120.5(4) .
C4 C3 C2 121.5(4) .
C5 C4 C3 117.6(3) .
C5 C4 N2 122.1(4) .
C3 C4 N2 120.2(3) .
C6 C5 C4 121.2(4) .
C5 C6 C1 121.3(4) .
C8 C7 C12 118.1(3) .
C8 C7 N1 122.1(3) .
C12 C7 N1 119.7(3) .
C7 C8 C9 121.2(3) .
C10 C9 C8 120.4(3) .
O1 C10 C9 125.6(3) .
O1 C10 C11 115.5(3) .
C9 C10 C11 118.9(3) .
C12 C11 C10 120.6(3) .
C11 C12 C7 120.7(3) .
C18 C13 C14 117.8(4) .
C18 C13 N1 120.7(3) .
C14 C13 N1 121.5(3) .
C15 C14 C13 122.3(4) .
C14 C15 C16 120.0(4) .
C17 C16 N3 123.1(4) .
C17 C16 C15 115.8(4) .
N3 C16 C15 121.1(4) .
C16 C17 C18 122.8(4) .
C13 C18 C17 121.3(4) .
C24 C19 C20 120.9(4) .
C24 C19 O2 119.8(4) .
C20 C19 O2 119.3(5) .
C19 C20 C21 119.5(4) .
C22 C21 C20 119.4(4) .
C21 C22 C23 117.6(4) .
C21 C22 N2 122.3(3) .
C23 C22 N2 120.1(3) .
C24 C23 C22 123.0(4) .
C19 C24 C23 119.6(4) .
C26 C25 C30 117.2(4) .
C26 C25 N2 122.3(3) .
C30 C25 N2 120.4(3) .
C25 C26 C27 121.7(3) .
C26 C27 C28 120.5(4) .
N4 C28 C29 119.7(4) .
N4 C28 C27 122.7(4) .
C29 C28 C27 117.6(4) .
C30 C29 C28 121.8(4) .
C29 C30 C25 121.1(4) .
C43 O3 C52 116.6(3) .
C38 N5 C40 122.1(3) .
C38 N5 C46 119.5(3) .
C40 N5 C46 118.4(3) .
C54 N6 C49 121.3(5) .
C54 N6 C53 118.1(4) .
C49 N6 C53 119.5(4) .
C39 C37 C38 121.6(3) 2_666
C37 C38 C39 116.8(3) .
C37 C38 N5 121.0(3) .
C39 C38 N5 122.1(3) .
C37 C39 C38 121.6(3) 2_666
C45 C40 C41 117.8(4) .
C45 C40 N5 122.5(3) .
C41 C40 N5 119.7(3) .
C42 C41 C40 121.4(4) .
C41 C42 C43 119.8(4) .
O3 C43 C44 124.8(4) .
O3 C43 C42 115.6(3) .
C44 C43 C42 119.7(4) .
C43 C44 C45 119.6(4) .
C40 C45 C44 121.7(3) .
C51 C46 C47 118.5(4) .
C51 C46 N5 120.7(4) .
C47 C46 N5 120.9(3) .
C46 C47 C48 121.5(4) .
C49 C48 C47 120.7(4) .
C48 C49 C50 117.5(4) .
C48 C49 N6 121.3(4) .
C50 C49 N6 121.2(4) .
C49 C50 C51 121.1(4) .
C46 C51 C50 120.7(4) .

loop_
_geom_bond_atom_site_label_1
_geom_bond_atom_site_label_2
_geom_bond_distance
_geom_bond_site_symmetry_2
O1 C10 1.368(4) .
O1 C31 1.417(5) .
O2 C34 1.351(6) .
O2 C19 1.430(5) .
O2 C34' 1.511(10) .
N1 C1 1.417(4) .
N1 C13 1.423(5) .
N1 C7 1.424(4) .
N2 C22 1.417(4) .
N2 C25 1.421(5) .
N2 C4 1.417(4) .
N3 C32 1.392(6) .
N3 C16 1.380(5) .
N3 C33 1.456(6) .
N4 C28 1.383(5) .
N4 C35 1.407(7) .
N4 C36 1.412(7) .
C1 C6 1.393(5) .
C1 C2 1.393(5) .
C2 C3 1.388(5) .
C3 C4 1.392(5) .
C4 C5 1.389(5) .
C5 C6 1.381(5) .
C7 C8 1.382(5) .
C7 C12 1.400(5) .
C8 C9 1.388(5) .
C9 C10 1.377(5) .
C10 C11 1.397(5) .
C11 C12 1.376(5) .
C13 C18 1.379(5) .
C13 C14 1.380(5) .
C14 C15 1.378(6) .
C15 C16 1.416(5) .
C16 C17 1.411(6) .
C17 C18 1.343(6) .
C19 C24 1.341(7) .
C19 C20 1.369(6) .
C20 C21 1.436(6) .
C21 C22 1.370(5) .
C22 C23 1.387(5) .
C23 C24 1.367(6) .
C25 C26 1.380(5) .
C25 C30 1.391(5) .
C26 C27 1.377(5) .
C27 C28 1.393(5) .
C28 C29 1.376(6) .
C29 C30 1.368(6) .
O3 C43 1.382(5) .
O3 C52 1.401(5) .
N5 C38 1.415(5) .
N5 C40 1.427(5) .
N5 C46 1.431(5) .
N6 C54 1.374(7) .
N6 C49 1.398(5) .
N6 C53 1.426(7) .
C37 C39 1.384(5) 2_666
C37 C38 1.388(5) .
C38 C39 1.396(5) .
C40 C45 1.374(5) .
C40 C41 1.394(5) .
C41 C42 1.373(6) .
C42 C43 1.388(5) .
C43 C44 1.379(5) .
C44 C45 1.387(5) .
C46 C51 1.377(5) .
C46 C47 1.373(5) .
C47 C48 1.387(5) .
C48 C49 1.387(5) .
C49 C50 1.396(6) .
C50 C51 1.388(5) .
